data_2221052
loop_
_publ_author_name
'Maliha, Bushra'
'Tariq, Muhammad Ilyas'
'Tahir, M. Nawaz'
'Hussain, Ishtiaq'
'Siddiqui, Hamid Latif'

_publ_section_title
;
 3-[(Methylcarbamoyl)amino]-1<i>H</i>-isoindolium chloride
;
_journal_coeditor_code EZ2156
_journal_issue 3
_journal_name_full 'Acta Crystallographica Section E'
_journal_page_first o448
_journal_paper_doi 10.1107/S1600536809003699
_journal_volume 65
_journal_year 2009
_chemical_formula_iupac 'C10 H12 N3 O+, Cl-'
_chemical_formula_moiety 'C10 H12 N3 O+, Cl-'
_chemical_formula_sum 'C10 H12 Cl N3 O'
_chemical_formula_weight 225.68
_chemical_name_systematic
;
3-[(Methylcarbamoyl)amino]-1<i>H</i>-isoindolium chloride
;
_space_group_IT_number 2
_symmetry_cell_setting triclinic
_symmetry_space_group_name_Hall '-P 1'
_symmetry_space_group_name_H-M 'P -1'
_atom_sites_solution_hydrogens mixed
_atom_sites_solution_primary direct
_atom_sites_solution_secondary difmap
_audit_creation_method SHELXL97
_cell_angle_alpha 89.484(3)
_cell_angle_beta 69.997(2)
_cell_angle_gamma 74.613(4)
_cell_formula_units_Z 2
_cell_length_a 7.1171(5)
_cell_length_b 7.7900(6)
_cell_length_c 10.3033(8)
_cell_measurement_reflns_used 2369
_cell_measurement_temperature 296(2)
_cell_measurement_theta_max 27.54
_cell_measurement_theta_min 3.13
_cell_volume 515.43(7)
_computing_cell_refinement 'APEX2 (Bruker, 2007)'
_computing_data_collection 'APEX2 (Bruker, 2007)'
_computing_data_reduction 'SAINT (Bruker, 2007)'
_computing_molecular_graphics 'ORTEP-3 for Windows (Farrugia, 1997) and PLATON (Spek, 2003)'
_computing_publication_material 'WinGX (Farrugia, 1999) and PLATON (Spek, 2003)'
_computing_structure_refinement 'SHELXL97 (Sheldrick, 2008)'
_computing_structure_solution 'SHELXS97 (Sheldrick, 2008)'
_diffrn_ambient_temperature 296(2)
_diffrn_detector_area_resol_mean 7.50
_diffrn_measured_fraction_theta_full 0.995
_diffrn_measured_fraction_theta_max 0.995
_diffrn_measurement_device_type 'Bruker Kappa APEXII CCD'
_diffrn_measurement_method \w
_diffrn_radiation_monochromator graphite
_diffrn_radiation_source 'fine-focus sealed tube'
_diffrn_radiation_type MoK\a
_diffrn_radiation_wavelength 0.71073
_diffrn_reflns_av_R_equivalents 0.0202
_diffrn_reflns_av_sigmaI/netI 0.0190
_diffrn_reflns_limit_h_max 9
_diffrn_reflns_limit_h_min -9
_diffrn_reflns_limit_k_max 10
_diffrn_reflns_limit_k_min -10
_diffrn_reflns_limit_l_max 13
_diffrn_reflns_limit_l_min -13
_diffrn_reflns_number 8853
_diffrn_reflns_theta_full 27.54
_diffrn_reflns_theta_max 27.54
_diffrn_reflns_theta_min 3.13
_diffrn_standards_number 0
_exptl_absorpt_coefficient_mu 0.346
_exptl_absorpt_correction_T_max 0.989
_exptl_absorpt_correction_T_min 0.982
_exptl_absorpt_correction_type multi-scan
_exptl_absorpt_process_details '(SADABS; Bruker, 2005)'
_exptl_crystal_colour 'light yellow'
_exptl_crystal_density_diffrn 1.454
_exptl_crystal_density_method 'not measured'
_exptl_crystal_description needle
_exptl_crystal_F_000 236
_exptl_crystal_size_max 0.30
_exptl_crystal_size_mid 0.10
_exptl_crystal_size_min 0.06
_refine_diff_density_max 0.685
_refine_diff_density_min -0.215
_refine_ls_extinction_method none
_refine_ls_goodness_of_fit_ref 1.005
_refine_ls_hydrogen_treatment mixed
_refine_ls_matrix_type full
_refine_ls_number_parameters 146
_refine_ls_number_reflns 2369
_refine_ls_number_restraints 0
_refine_ls_restrained_S_all 1.005
_refine_ls_R_factor_all 0.0341
_refine_ls_R_factor_gt 0.0320
_refine_ls_shift/su_max 0.000
_refine_ls_shift/su_mean 0.000
_refine_ls_structure_factor_coef Fsqd
_refine_ls_weighting_details 'calc w=1/[\s^2^(Fo^2^)+(0.0646P)^2^+0.2853P] where P=(Fo^2^+2Fc^2^)/3'
_refine_ls_weighting_scheme calc
_refine_ls_wR_factor_gt 0.0898
_refine_ls_wR_factor_ref 0.1008
_reflns_number_gt 2210
_reflns_number_total 2369
_reflns_threshold_expression I>2\s(I)
_cod_data_source_file ez2156.cif
_cod_data_source_block I
_cod_database_code 2221052
_cod_database_fobs_code 2221052

loop_
_symmetry_equiv_pos_as_xyz
'x, y, z'
'-x, -y, -z'

loop_
_atom_site_aniso_label
_atom_site_aniso_U_11
_atom_site_aniso_U_22
_atom_site_aniso_U_33
_atom_site_aniso_U_12
_atom_site_aniso_U_13
_atom_site_aniso_U_23
O1 0.0212(5) 0.0138(5) 0.0177(5) -0.0003(4) -0.0033(4) 0.0024(4)
N1 0.0167(5) 0.0144(6) 0.0145(6) -0.0019(4) -0.0039(4) 0.0029(4)
N2 0.0166(5) 0.0126(6) 0.0143(6) -0.0020(4) -0.0032(4) 0.0016(4)
N3 0.0208(6) 0.0145(6) 0.0145(6) -0.0031(5) -0.0036(5) 0.0021(4)
C1 0.0162(6) 0.0182(7) 0.0149(6) -0.0030(5) -0.0029(5) 0.0021(5)
C2 0.0146(6) 0.0192(7) 0.0165(7) -0.0058(5) -0.0057(5) 0.0024(5)
C3 0.0193(7) 0.0251(8) 0.0169(7) -0.0097(6) -0.0049(5) 0.0049(6)
C4 0.0251(7) 0.0221(8) 0.0249(7) -0.0130(6) -0.0111(6) 0.0101(6)
C5 0.0245(7) 0.0158(7) 0.0264(8) -0.0074(6) -0.0109(6) 0.0047(6)
C6 0.0181(6) 0.0176(7) 0.0200(7) -0.0053(5) -0.0074(5) 0.0016(5)
C7 0.0142(6) 0.0160(6) 0.0164(7) -0.0055(5) -0.0067(5) 0.0037(5)
C8 0.0140(6) 0.0156(6) 0.0158(6) -0.0040(5) -0.0071(5) 0.0018(5)
C9 0.0160(6) 0.0156(6) 0.0155(6) -0.0048(5) -0.0062(5) 0.0033(5)
C10 0.0280(7) 0.0197(7) 0.0156(7) -0.0068(6) -0.0050(6) 0.0060(5)
Cl1 0.0195(2) 0.0144(2) 0.0192(2) -0.00410(10) -0.00400(10) 0.00020(10)

loop_
_atom_site_type_symbol
_atom_site_label
_atom_site_fract_x
_atom_site_fract_y
_atom_site_fract_z
_atom_site_U_iso_or_equiv
_atom_site_thermal_displace_type
_atom_site_calc_flag
_atom_site_refinement_flags
_atom_site_occupancy
O O1 0.29475(16) 0.09740(13) 0.60677(11) 0.0195(3) Uani . . 1.000
N N1 0.46180(18) 0.25619(17) 0.37719(12) 0.0161(3) Uani . . 1.000
N N2 0.19866(18) 0.40058(16) 0.58681(12) 0.0155(3) Uani . . 1.000
N N3 0.05849(19) 0.28726(17) 0.79177(13) 0.0177(3) Uani . . 1.000
C C1 0.5740(2) 0.29979(19) 0.23859(15) 0.0175(4) Uani . . 1.000
C C2 0.4836(2) 0.49861(19) 0.24873(15) 0.0165(4) Uani . . 1.000
C C3 0.5278(2) 0.6215(2) 0.15233(15) 0.0201(4) Uani . . 1.000
C C4 0.4209(2) 0.8007(2) 0.19298(17) 0.0222(4) Uani . . 1.000
C C5 0.2750(2) 0.8576(2) 0.32626(17) 0.0214(4) Uani . . 1.000
C C6 0.2298(2) 0.73562(19) 0.42329(15) 0.0183(4) Uani . . 1.000
C C7 0.3359(2) 0.55629(19) 0.38103(14) 0.0149(4) Uani . . 1.000
C C8 0.3263(2) 0.39698(18) 0.45638(14) 0.0147(3) Uani . . 1.000
C C9 0.1900(2) 0.24711(19) 0.66151(14) 0.0155(3) Uani . . 1.000
C C10 0.0312(3) 0.1475(2) 0.88541(15) 0.0218(4) Uani . . 1.000
Cl Cl1 0.11104(5) 0.28646(4) 0.19897(3) 0.01860(10) Uani . . 1.000
H H1A 0.54729 0.23997 0.16735 0.0210 Uiso . . 1.000
H H1B 0.72287 0.26795 0.21941 0.0210 Uiso . . 1.000
H H1N 0.487(3) 0.156(3) 0.401(2) 0.0194 Uiso . . 1.000
H H2N 0.113(3) 0.507(3) 0.631(2) 0.0186 Uiso . . 1.000
H H3 0.62547 0.58510 0.06360 0.0242 Uiso . . 1.000
H H3N -0.007(3) 0.397(3) 0.819(2) 0.0212 Uiso . . 1.000
H H4 0.44729 0.88501 0.12976 0.0266 Uiso . . 1.000
H H5 0.20729 0.97864 0.35036 0.0256 Uiso . . 1.000
H H6 0.13317 0.77212 0.51234 0.0220 Uiso . . 1.000
H H10A 0.01212 0.04982 0.83996 0.0327 Uiso . . 1.000
H H10B -0.08889 0.19448 0.96722 0.0327 Uiso . . 1.000
H H10C 0.15238 0.10608 0.91081 0.0327 Uiso . . 1.000

loop_
_atom_type_symbol
_atom_type_description
_atom_type_scat_dispersion_real
_atom_type_scat_dispersion_imag
_atom_type_scat_source
C C 0.0033 0.0016 'International Tables Vol C Tables 4.2.6.8 and 6.1.1.4'
H H 0.0000 0.0000 'International Tables Vol C Tables 4.2.6.8 and 6.1.1.4'
N N 0.0061 0.0033 'International Tables Vol C Tables 4.2.6.8 and 6.1.1.4'
O O 0.0106 0.0060 'International Tables Vol C Tables 4.2.6.8 and 6.1.1.4'
Cl Cl 0.1484 0.1585 'International Tables Vol C Tables 4.2.6.8 and 6.1.1.4'

loop_
_geom_angle_atom_site_label_1
_geom_angle_atom_site_label_2
_geom_angle_atom_site_label_3
_geom_angle_site_symmetry_1
_geom_angle_site_symmetry_2
_geom_angle_site_symmetry_3
_geom_angle
_geom_angle_publ_flag
C1 N1 C8 . . . 112.52(12) no
C8 N2 C9 . . . 124.09(12) no
C9 N3 C10 . . . 120.48(13) no
C8 N1 H1N . . . 125.2(14) no
C1 N1 H1N . . . 122.2(14) no
C8 N2 H2N . . . 118.4(13) no
C9 N2 H2N . . . 117.5(13) no
C10 N3 H3N . . . 121.3(13) no
C9 N3 H3N . . . 118.2(13) no
N1 C1 C2 . . . 101.98(12) no
C1 C2 C3 . . . 130.68(13) no
C3 C2 C7 . . . 120.12(13) no
C1 C2 C7 . . . 109.19(12) no
C2 C3 C4 . . . 117.74(14) no
C3 C4 C5 . . . 121.78(14) no
C4 C5 C6 . . . 120.86(14) no
C5 C6 C7 . . . 116.91(13) no
C2 C7 C8 . . . 106.74(12) no
C2 C7 C6 . . . 122.59(13) no
C6 C7 C8 . . . 130.66(13) no
N1 C8 C7 . . . 109.54(12) no
N1 C8 N2 . . . 126.82(13) no
N2 C8 C7 . . . 123.63(12) no
N2 C9 N3 . . . 112.47(12) no
O1 C9 N2 . . . 121.32(12) no
O1 C9 N3 . . . 126.20(13) no
N1 C1 H1A . . . 111.00 no
N1 C1 H1B . . . 111.00 no
C2 C1 H1A . . . 111.00 no
C2 C1 H1B . . . 111.00 no
H1A C1 H1B . . . 109.00 no
C2 C3 H3 . . . 121.00 no
C4 C3 H3 . . . 121.00 no
C3 C4 H4 . . . 119.00 no
C5 C4 H4 . . . 119.00 no
C4 C5 H5 . . . 120.00 no
C6 C5 H5 . . . 120.00 no
C5 C6 H6 . . . 122.00 no
C7 C6 H6 . . . 122.00 no
N3 C10 H10A . . . 109.00 no
N3 C10 H10B . . . 109.00 no
N3 C10 H10C . . . 109.00 no
H10A C10 H10B . . . 109.00 no
H10A C10 H10C . . . 109.00 no
H10B C10 H10C . . . 109.00 no

loop_
_geom_bond_atom_site_label_1
_geom_bond_atom_site_label_2
_geom_bond_site_symmetry_1
_geom_bond_site_symmetry_2
_geom_bond_distance
_geom_bond_publ_flag
O1 C9 . . 1.2234(17) no
N1 C1 . . 1.4654(19) no
N1 C8 . . 1.3096(19) no
N2 C8 . . 1.3356(18) no
N2 C9 . . 1.4197(19) no
N3 C9 . . 1.3296(19) no
N3 C10 . . 1.456(2) no
N1 H1N . . 0.81(2) no
N2 H2N . . 0.90(2) no
N3 H3N . . 0.86(2) no
C1 C2 . . 1.501(2) no
C2 C3 . . 1.390(2) no
C2 C7 . . 1.395(2) no
C3 C4 . . 1.390(2) no
C4 C5 . . 1.397(2) no
C5 C6 . . 1.390(2) no
C6 C7 . . 1.392(2) no
C7 C8 . . 1.463(2) no
C1 H1A . . 0.9700 no
C1 H1B . . 0.9700 no
C3 H3 . . 0.9300 no
C4 H4 . . 0.9300 no
C5 H5 . . 0.9300 no
C6 H6 . . 0.9300 no
C10 H10A . . 0.9600 no
C10 H10B . . 0.9600 no
C10 H10C . . 0.9600 no

loop_
_geom_contact_atom_site_label_1
_geom_contact_atom_site_label_2
_geom_contact_distance
_geom_contact_site_symmetry_1
_geom_contact_site_symmetry_2
_geom_contact_publ_flag
Cl1 C1 3.4838(16) . . no
Cl1 C2 3.6463(16) . . no
Cl1 C5 3.6252(16) . 1_545 no
Cl1 N2 3.0969(13) . 2_566 no
Cl1 N3 3.2082(13) . 2_566 no
Cl1 H5 2.9100 . 1_545 no
Cl1 H1A 2.9300 . . no
Cl1 H1B 2.7400 . 1_455 no
Cl1 H2N 2.23(2) . 2_566 no
Cl1 H3 3.0500 . 2_665 no
Cl1 H3N 2.40(2) . 2_566 no
Cl1 H6 2.9900 . 2_566 no
Cl1 H10A 3.0400 . 2_556 no
O1 O1 2.9982(16) . 2_656 no
O1 N1 2.8760(17) . 2_656 no
O1 N1 2.7097(16) . . no
O1 H1N 2.15(2) . 2_656 no
O1 H10A 2.6500 . . no
O1 H1N 2.22(2) . . no
N1 O1 2.7097(16) . . no
N1 O1 2.8760(17) . 2_656 no
N2 Cl1 3.0969(13) . 2_566 no
N3 C5 3.436(2) . 2_566 no
N3 C3 3.433(2) . 2_666 no
N3 Cl1 3.2082(13) . 2_566 no
N2 H6 2.9400 . . no
C1 Cl1 3.4838(16) . . no
C2 Cl1 3.6463(16) . . no
C3 N3 3.433(2) . 2_666 no
C3 C9 3.539(2) . 2_666 no
C4 C9 3.513(2) . 2_666 no
C4 C10 3.500(3) . 2_566 no
C5 N3 3.436(2) . 2_566 no
C5 C9 3.575(2) . 2_566 no
C5 C10 3.579(3) . 2_566 no
C5 Cl1 3.6252(16) . 1_565 no
C6 C9 3.358(2) . 2_566 no
C7 C8 3.457(2) . 2_666 no
C8 C7 3.457(2) . 2_666 no
C9 C3 3.539(2) . 2_666 no
C9 C6 3.358(2) . 2_566 no
C9 C4 3.513(2) . 2_666 no
C9 C5 3.575(2) . 2_566 no
C10 C4 3.500(3) . 2_566 no
C10 C5 3.579(3) . 2_566 no
C10 C10 3.283(2) . 2_557 no
C1 H10B 2.9400 . 1_654 no
C5 H10A 3.0400 . 2_566 no
C6 H2N 2.82(2) . . no
C9 H1N 2.75(2) . . no
C10 H10B 3.0600 . 2_557 no
C10 H10C 3.0700 . 2_557 no
H1A Cl1 2.9300 . . no
H1B Cl1 2.7400 . 1_655 no
H1B H10B 2.4700 . 1_654 no
H1N O1 2.15(2) . 2_656 no
H1N C9 2.75(2) . . no
H1N O1 2.22(2) . . no
H2N H6 2.4000 . . no
H2N H3N 2.11(3) . . no
H2N C6 2.82(2) . . no
H2N Cl1 2.23(2) . 2_566 no
H3 Cl1 3.0500 . 2_665 no
H3N H2N 2.11(3) . . no
H3N Cl1 2.40(2) . 2_566 no
H5 Cl1 2.9100 . 1_565 no
H6 H2N 2.4000 . . no
H6 N2 2.9400 . . no
H6 Cl1 2.9900 . 2_566 no
H10A O1 2.6500 . . no
H10A Cl1 3.0400 . 2_556 no
H10A C5 3.0400 . 2_566 no
H10B C10 3.0600 . 2_557 no
H10B H1B 2.4700 . 1_456 no
H10B C1 2.9400 . 1_456 no
H10C C10 3.0700 . 2_557 no

loop_
_geom_hbond_atom_site_label_D
_geom_hbond_atom_site_label_H
_geom_hbond_atom_site_label_A
_geom_hbond_site_symmetry_A
_geom_hbond_distance_DH
_geom_hbond_distance_HA
_geom_hbond_distance_DA
_geom_hbond_angle_DHA
_geom_hbond_publ_flag
N1 H1N O1 . 0.81(2) 2.22(2) 2.7097(16) 119.9(18) yes
N1 H1N O1 2_656 0.81(2) 2.15(2) 2.8760(17) 150(2) yes
N2 H2N Cl1 2_566 0.90(2) 2.23(2) 3.0969(13) 160.5(18) yes
N3 H3N Cl1 2_566 0.86(2) 2.40(2) 3.2082(13) 157.0(17) yes
C1 H1B Cl1 1_655 0.9700 2.7400 3.6755(16) 162.00 yes

loop_
_geom_torsion_atom_site_label_1
_geom_torsion_atom_site_label_2
_geom_torsion_atom_site_label_3
_geom_torsion_atom_site_label_4
_geom_torsion_site_symmetry_1
_geom_torsion_site_symmetry_2
_geom_torsion_site_symmetry_3
_geom_torsion_site_symmetry_4
_geom_torsion
_geom_torsion_publ_flag
C8 N1 C1 C2 . . . . 1.26(17) no
C1 N1 C8 C7 . . . . -1.95(18) no
C1 N1 C8 N2 . . . . 178.99(15) no
C9 N2 C8 N1 . . . . -0.2(3) no
C8 N2 C9 N3 . . . . 176.55(15) no
C9 N2 C8 C7 . . . . -179.15(14) no
C8 N2 C9 O1 . . . . -3.7(2) no
C10 N3 C9 O1 . . . . 1.4(3) no
C10 N3 C9 N2 . . . . -178.92(15) no
N1 C1 C2 C3 . . . . 178.61(16) no
N1 C1 C2 C7 . . . . -0.06(17) no
C1 C2 C3 C4 . . . . -178.36(16) no
C7 C2 C3 C4 . . . . 0.2(2) no
C1 C2 C7 C6 . . . . 177.86(14) no
C1 C2 C7 C8 . . . . -1.00(17) no
C3 C2 C7 C6 . . . . -1.0(2) no
C3 C2 C7 C8 . . . . -179.83(14) no
C2 C3 C4 C5 . . . . 0.6(2) no
C3 C4 C5 C6 . . . . -0.6(2) no
C4 C5 C6 C7 . . . . -0.1(2) no
C5 C6 C7 C8 . . . . 179.48(16) no
C5 C6 C7 C2 . . . . 0.9(2) no
C2 C7 C8 N1 . . . . 1.83(18) no
C6 C7 C8 N1 . . . . -176.90(16) no
C6 C7 C8 N2 . . . . 2.2(3) no
C2 C7 C8 N2 . . . . -179.07(15) no

loop_
_cod_related_entry_id
_cod_related_entry_database
_cod_related_entry_code
1 ChemSpider 30655717
